data_7114569
loop_
_publ_author_name
'Pierre-Henri Lanoe'
'Chi Ming Tong'
'Ross W. Harrington'
'Michael R. Probert'
'William Clegg'
'J. A. Gareth Williams'
'Valery N. Kozhevnikov'

_publ_section_title
;
 Ditopic bis-terdentate cyclometallating ligands and their highly
 luminescent dinuclear iridium(III) complexes
;
_journal_name_full Chem.Commun.
_journal_page_first 6831
_journal_paper_doi 10.1039/C4CC01808G
_journal_volume 50
_journal_year 2014
_chemical_formula_moiety 'C62 H56 Cl2 F4 Ir2 N6 O2,C2 H4 Cl2'
_chemical_formula_sum 'C64 H60 Cl4 F4 Ir2 N6 O2'
_chemical_formula_weight 1547.38
_chemical_name_systematic
;
 ?
;
_space_group_crystal_system monoclinic
_space_group_IT_number 14
_space_group_name_Hall '-P 2ybc'
_space_group_name_H-M_alt 'P 1 21/c 1'
_symmetry_space_group_name_Hall '-P 2ybc'
_symmetry_space_group_name_H-M 'P 1 21/c 1'
_atom_sites_solution_hydrogens geom
_atom_sites_solution_primary direct
_atom_sites_solution_secondary difmap
_audit_creation_method SHELXL-2014
_cell_angle_alpha 90
_cell_angle_beta 109.222(2)
_cell_angle_gamma 90
_cell_formula_units_Z 4
_cell_length_a 20.851(4)
_cell_length_b 18.486(3)
_cell_length_c 17.083(3)
_cell_measurement_reflns_used 9881
_cell_measurement_temperature 150(2)
_cell_measurement_theta_max 27.33
_cell_measurement_theta_min 2.25
_cell_volume 6217.6(19)
_computing_cell_refinement 'Bruker APEX2'
_computing_data_collection 'Rigaku CrystalClear'
_computing_data_reduction 'Bruker APEX2'
_computing_molecular_graphics 'Bruker SHELXTL'
_computing_publication_material 'Bruker SHELXTL and local programs'
_computing_structure_refinement SHELXL-2013
_computing_structure_solution 'Bruker SHELXTL'
_diffrn_ambient_temperature 150(2)
_diffrn_measured_fraction_theta_full 0.989
_diffrn_measured_fraction_theta_max 0.970
_diffrn_measurement_device_type 'Rigaku Saturn 724+ on kappa diffractometer'
_diffrn_measurement_method 'wide-frame \w scans'
_diffrn_radiation_type synchrotron
_diffrn_radiation_wavelength 0.6889
_diffrn_reflns_av_R_equivalents 0.0429
_diffrn_reflns_av_unetI/netI 0.0387
_diffrn_reflns_Laue_measured_fraction_full 0.989
_diffrn_reflns_Laue_measured_fraction_max 0.970
_diffrn_reflns_limit_h_max 27
_diffrn_reflns_limit_h_min -27
_diffrn_reflns_limit_k_max 24
_diffrn_reflns_limit_k_min -24
_diffrn_reflns_limit_l_max 15
_diffrn_reflns_limit_l_min -22
_diffrn_reflns_number 57433
_diffrn_reflns_point_group_measured_fraction_full 0.989
_diffrn_reflns_point_group_measured_fraction_max 0.970
_diffrn_reflns_theta_full 24.415
_diffrn_reflns_theta_max 27.346
_diffrn_reflns_theta_min 1.465
_diffrn_source 'Diamond beamline I19'
_exptl_absorpt_coefficient_mu 4.116
_exptl_absorpt_correction_T_max 0.82
_exptl_absorpt_correction_T_min 0.49
_exptl_absorpt_correction_type multi-scan
_exptl_absorpt_process_details SADABS
_exptl_crystal_colour red
_exptl_crystal_density_diffrn 1.653
_exptl_crystal_density_method 'not measured'
_exptl_crystal_description rod
_exptl_crystal_F_000 3040
_exptl_crystal_size_max 0.200
_exptl_crystal_size_mid 0.050
_exptl_crystal_size_min 0.050
_refine_diff_density_max 3.267
_refine_diff_density_min -1.280
_refine_diff_density_rms 0.169
_refine_ls_extinction_coef 0.00006(5)
_refine_ls_extinction_expression Fc^*^=kFc[1+0.001xFc^2^\l^3^/sin(2\q)]^-1/4^
_refine_ls_extinction_method SHELXL
_refine_ls_goodness_of_fit_ref 1.055
_refine_ls_hydrogen_treatment constr
_refine_ls_matrix_type full
_refine_ls_number_parameters 797
_refine_ls_number_reflns 14993
_refine_ls_number_restraints 225
_refine_ls_restrained_S_all 1.068
_refine_ls_R_factor_all 0.0574
_refine_ls_R_factor_gt 0.0450
_refine_ls_shift/su_max 0.001
_refine_ls_shift/su_mean 0.000
_refine_ls_structure_factor_coef Fsqd
_refine_ls_weighting_details 'w=1/[\s^2^(Fo^2^)+(0.0589P)^2^+33.3105P] where P=(Fo^2^+2Fc^2^)/3'
_refine_ls_weighting_scheme calc
_refine_ls_wR_factor_gt 0.1216
_refine_ls_wR_factor_ref 0.1288
_reflns_Friedel_coverage 0.000
_reflns_number_gt 12248
_reflns_number_total 14993
_reflns_threshold_expression 'I > 2\s(I)'
_cod_data_source_file c4cc01808g2.cif
_cod_data_source_block nv3
_cod_database_code 7114569
_shelx_space_group_comment
;
The symmetry employed for this shelxl refinement is uniquely defined
by the following loop, which should always be used as a source of
symmetry information in preference to the above space-group names.
They are only intended as comments.
;
_shelx_estimated_absorpt_t_min 0.493
_shelx_estimated_absorpt_t_max 0.821
_shelxl_version_number 2014-1

loop_
_space_group_symop_operation_xyz
'x, y, z'
'-x, y+1/2, -z+1/2'
'-x, -y, -z'
'x, -y-1/2, z-1/2'

loop_
_atom_site_label
_atom_site_type_symbol
_atom_site_fract_x
_atom_site_fract_y
_atom_site_fract_z
_atom_site_U_iso_or_equiv
_atom_site_adp_type
_atom_site_occupancy
_atom_site_site_symmetry_order
_atom_site_calc_flag
_atom_site_refinement_flags_posn
_atom_site_refinement_flags_adp
_atom_site_refinement_flags_occupancy
_atom_site_disorder_assembly
_atom_site_disorder_group
Ir1 Ir 0.10119(2) 0.22692(2) 0.56243(2) 0.02838(7) Uani 1 1 d . . . . .
Ir2 Ir 0.33750(2) 0.42950(2) 0.58057(2) 0.03463(8) Uani 1 1 d . . . . .
Cl1 Cl 0.16412(8) 0.14051(8) 0.50654(11) 0.0401(3) Uani 1 1 d . . . . .
Cl2 Cl 0.39113(8) 0.32823(10) 0.53104(13) 0.0481(4) Uani 1 1 d . . . . .
N1 N 0.0326(3) 0.1465(3) 0.5595(3) 0.0320(11) Uani 1 1 d . . . . .
N2 N 0.1480(2) 0.3106(3) 0.5228(3) 0.0294(10) Uani 1 1 d . . . . .
N3 N 0.2416(2) 0.3861(3) 0.5280(3) 0.0311(10) Uani 1 1 d . . . . .
N4 N 0.4228(3) 0.4908(3) 0.5943(4) 0.0417(13) Uani 1 1 d . . . . .
C1 C 0.0391(4) 0.0960(3) 0.6183(4) 0.0393(14) Uani 1 1 d . . . . .
H1 H 0.0778 0.0975 0.6671 0.047 Uiso 1 1 calc R U . . .
C2 C -0.0084(4) 0.0422(4) 0.6100(5) 0.0491(18) Uani 1 1 d . . . . .
H2 H -0.0023 0.0072 0.6525 0.059 Uiso 1 1 calc R U . . .
C3 C -0.0649(4) 0.0395(4) 0.5395(5) 0.0477(17) Uani 1 1 d . . . . .
H3 H -0.0982 0.0030 0.5331 0.057 Uiso 1 1 calc R U . . .
C4 C -0.0722(4) 0.0910(4) 0.4783(5) 0.0429(15) Uani 1 1 d . . . . .
H4 H -0.1104 0.0897 0.4291 0.051 Uiso 1 1 calc R U . . .
C5 C -0.0233(3) 0.1445(3) 0.4893(4) 0.0321(12) Uani 1 1 d . . . . .
C6 C -0.0229(3) 0.2023(3) 0.4297(4) 0.0326(12) Uani 1 1 d . . . . .
C7 C -0.0723(3) 0.2201(3) 0.3538(4) 0.0343(13) Uani 1 1 d . . . . .
C8 C -0.0653(3) 0.2801(3) 0.3068(4) 0.0336(12) Uani 1 1 d . . . . .
C9 C -0.0050(3) 0.3191(3) 0.3344(4) 0.0327(12) Uani 1 1 d . . . . .
C10 C 0.0462(3) 0.3031(3) 0.4081(4) 0.0298(12) Uani 1 1 d . . . . .
C11 C 0.0346(3) 0.2456(3) 0.4552(4) 0.0296(12) Uani 1 1 d . . . . .
C12 C 0.1123(3) 0.3372(3) 0.4453(4) 0.0290(11) Uani 1 1 d . . . . .
C13 C 0.1412(3) 0.3886(3) 0.4083(4) 0.0302(12) Uani 1 1 d . . . . .
H13 H 0.1165 0.4075 0.3553 0.036 Uiso 1 1 calc R U . . .
C14 C 0.2068(3) 0.4120(3) 0.4497(4) 0.0319(12) Uani 1 1 d . . . . .
C15 C 0.2112(3) 0.3374(3) 0.5607(4) 0.0313(12) Uani 1 1 d . . . . .
H15 H 0.2354 0.3200 0.6147 0.038 Uiso 1 1 calc R U . . .
C16 C 0.3097(3) 0.4773(3) 0.4740(4) 0.0333(12) Uani 1 1 d . . . . .
C17 C 0.2454(3) 0.4623(3) 0.4177(4) 0.0311(12) Uani 1 1 d . . . . .
C18 C 0.2280(3) 0.4961(3) 0.3406(4) 0.0360(13) Uani 1 1 d . . . . .
C19 C 0.2722(4) 0.5425(4) 0.3198(5) 0.0468(16) Uani 1 1 d . . . . .
C20 C 0.3359(4) 0.5558(4) 0.3799(5) 0.0468(17) Uani 1 1 d . . . . .
C21 C 0.3560(3) 0.5251(3) 0.4565(4) 0.0375(14) Uani 1 1 d . . . . .
C22 C 0.4192(3) 0.5332(4) 0.5263(5) 0.0426(15) Uani 1 1 d . . . . .
C23 C 0.4741(4) 0.5778(4) 0.5300(5) 0.0493(18) Uani 1 1 d . . . . .
H23 H 0.4723 0.6069 0.4835 0.059 Uiso 1 1 calc R U . . .
C24 C 0.5300(4) 0.5804(5) 0.5988(6) 0.055(2) Uani 1 1 d . . . . .
H24 H 0.5669 0.6114 0.6009 0.066 Uiso 1 1 calc R U . . .
C25 C 0.5324(4) 0.5375(5) 0.6657(6) 0.061(2) Uani 1 1 d . . . . .
H25 H 0.5713 0.5386 0.7142 0.073 Uiso 1 1 calc R U . . .
C26 C 0.4781(3) 0.4930(4) 0.6623(5) 0.0491(17) Uani 1 1 d . . . . .
H26 H 0.4802 0.4636 0.7087 0.059 Uiso 1 1 calc R U . . .
F1 F -0.12973(18) 0.1814(2) 0.3244(3) 0.0431(9) Uani 1 1 d . . . . .
F2 F 0.00247(18) 0.3753(2) 0.2871(2) 0.0392(8) Uani 1 1 d . . . . .
F3 F 0.16764(18) 0.4832(2) 0.2824(2) 0.0426(9) Uani 1 1 d . . . . .
F4 F 0.3778(2) 0.6005(3) 0.3562(3) 0.0660(13) Uani 1 1 d . . . . .
O1 O -0.1186(2) 0.3008(2) 0.2405(3) 0.0381(10) Uani 1 1 d D . . . .
C27 C -0.1133(3) 0.2878(4) 0.1592(4) 0.0460(16) Uani 1 1 d D . . . .
H27A H -0.1030 0.2361 0.1535 0.055 Uiso 1 1 calc R U . . .
H27B H -0.0762 0.3173 0.1517 0.055 Uiso 1 1 calc R U . . .
C28 C -0.1786(4) 0.3074(4) 0.0960(5) 0.0498(17) Uani 1 1 d D . . . .
H28A H -0.1733 0.3060 0.0405 0.060 Uiso 1 1 calc R U . . .
H28B H -0.1905 0.3576 0.1061 0.060 Uiso 1 1 calc R U . . .
C29 C -0.2375(4) 0.2561(5) 0.0965(6) 0.061(2) Uani 1 1 d D . . . .
H29A H -0.2369 0.2487 0.1541 0.073 Uiso 1 1 calc R U . . .
H29B H -0.2316 0.2085 0.0733 0.073 Uiso 1 1 calc R U . . .
C30 C -0.3069(5) 0.2902(7) 0.0433(7) 0.089(3) Uani 1 1 d D . . . .
H30A H -0.3121 0.3381 0.0665 0.106 Uiso 1 1 calc R U . . .
H30B H -0.3070 0.2976 -0.0141 0.106 Uiso 1 1 calc R U . . .
C31 C -0.3653(6) 0.2431(8) 0.0422(10) 0.116(5) Uani 1 1 d D . . . .
H31A H -0.3614 0.2298 0.0997 0.139 Uiso 1 1 calc R U . . .
H31B H -0.3639 0.1981 0.0114 0.139 Uiso 1 1 calc R U . . .
C32 C -0.4352(6) 0.2830(8) -0.0002(11) 0.131(6) Uani 1 1 d D . . . .
H32A H -0.4726 0.2510 0.0000 0.196 Uiso 1 1 calc R U . . .
H32B H -0.4395 0.2953 -0.0575 0.196 Uiso 1 1 calc R U . . .
H32C H -0.4368 0.3273 0.0305 0.196 Uiso 1 1 calc R U . . .
O2 O 0.2544(3) 0.5761(4) 0.2437(4) 0.0777(19) Uani 1 1 d D U . . .
C33 C 0.2519(10) 0.5297(10) 0.1707(10) 0.102(3) Uani 0.649(10) 1 d D U P A 1
H33A H 0.2840 0.4887 0.1879 0.122 Uiso 0.649(10) 1 d R U P A 1
H33B H 0.2055 0.5104 0.1436 0.122 Uiso 0.649(10) 1 d R U P A 1
C34 C 0.2721(10) 0.5797(12) 0.1137(11) 0.114(4) Uani 0.649(10) 1 d D U P A 1
H34A H 0.2381 0.6189 0.0957 0.137 Uiso 0.649(10) 1 calc R U P A 1
H34B H 0.2721 0.5526 0.0637 0.137 Uiso 0.649(10) 1 calc R U P A 1
C35 C 0.3458(10) 0.6147(12) 0.1567(15) 0.136(4) Uani 0.649(10) 1 d D U P A 1
H35A H 0.3701 0.5836 0.2044 0.163 Uiso 0.649(10) 1 calc R U P A 1
H35B H 0.3707 0.6110 0.1164 0.163 Uiso 0.649(10) 1 calc R U P A 1
C36 C 0.3535(11) 0.6966(12) 0.1895(16) 0.134(5) Uani 0.649(10) 1 d D U P A 1
H36A H 0.3269 0.7274 0.1427 0.161 Uiso 0.649(10) 1 calc R U P A 1
H36B H 0.3311 0.6996 0.2323 0.161 Uiso 0.649(10) 1 calc R U P A 1
C37 C 0.4204(13) 0.7298(13) 0.224(2) 0.116(5) Uani 0.649(10) 1 d D U P A 1
H37A H 0.4450 0.7179 0.1854 0.140 Uiso 0.649(10) 1 calc R U P A 1
H37B H 0.4434 0.7025 0.2759 0.140 Uiso 0.649(10) 1 calc R U P A 1
C38 C 0.4363(12) 0.8128(13) 0.2475(19) 0.153(8) Uani 0.649(10) 1 d D U P A 1
H38A H 0.4855 0.8206 0.2661 0.230 Uiso 0.649(10) 1 calc R U P A 1
H38B H 0.4186 0.8261 0.2920 0.230 Uiso 0.649(10) 1 calc R U P A 1
H38C H 0.4146 0.8428 0.1986 0.230 Uiso 0.649(10) 1 calc R U P A 1
C33' C 0.277(2) 0.5326(19) 0.1851(17) 0.107(4) Uani 0.351(10) 1 d D U P A 2
H33C H 0.3216 0.5140 0.2216 0.128 Uiso 0.351(10) 1 calc R U P A 2
H33D H 0.2464 0.4904 0.1753 0.128 Uiso 0.351(10) 1 calc R U P A 2
C34' C 0.2890(15) 0.539(3) 0.1060(16) 0.122(4) Uani 0.351(10) 1 d D U P A 2
H34C H 0.2781 0.5893 0.0870 0.146 Uiso 0.351(10) 1 calc R U P A 2
H34D H 0.2549 0.5077 0.0662 0.146 Uiso 0.351(10) 1 calc R U P A 2
C35' C 0.3614(16) 0.520(2) 0.096(2) 0.133(5) Uani 0.351(10) 1 d D U P A 2
H35C H 0.3792 0.4754 0.1275 0.160 Uiso 0.351(10) 1 calc R U P A 2
H35D H 0.3544 0.5102 0.0369 0.160 Uiso 0.351(10) 1 calc R U P A 2
C36' C 0.4169(18) 0.582(2) 0.127(2) 0.142(5) Uani 0.351(10) 1 d D U P A 2
H36C H 0.4605 0.5600 0.1271 0.171 Uiso 0.351(10) 1 calc R U P A 2
H36D H 0.4053 0.6191 0.0831 0.171 Uiso 0.351(10) 1 calc R U P A 2
C37' C 0.431(2) 0.620(2) 0.207(2) 0.144(6) Uani 0.351(10) 1 d D U P A 2
H37C H 0.4794 0.6091 0.2390 0.173 Uiso 0.351(10) 1 calc R U P A 2
H37D H 0.4039 0.5953 0.2365 0.173 Uiso 0.351(10) 1 calc R U P A 2
C38' C 0.423(2) 0.7048(19) 0.223(3) 0.098(6) Uani 0.351(10) 1 d D U P A 2
H38D H 0.4514 0.7175 0.2794 0.147 Uiso 0.351(10) 1 calc R U P A 2
H38E H 0.3754 0.7153 0.2158 0.147 Uiso 0.351(10) 1 calc R U P A 2
H38F H 0.4372 0.7332 0.1831 0.147 Uiso 0.351(10) 1 calc R U P A 2
N5 N 0.1697(3) 0.2161(3) 0.6877(3) 0.0393(12) Uani 1 1 d . . . . .
C39 C 0.2285(4) 0.1780(4) 0.7124(5) 0.0470(16) Uani 1 1 d . . . . .
H39 H 0.2407 0.1498 0.6731 0.056 Uiso 1 1 calc R U . . .
C40 C 0.2707(4) 0.1793(5) 0.7935(5) 0.058(2) Uani 1 1 d . . . . .
H40 H 0.3116 0.1520 0.8099 0.070 Uiso 1 1 calc R U . . .
C41 C 0.2537(5) 0.2201(5) 0.8503(5) 0.067(3) Uani 1 1 d . . . . .
H41 H 0.2829 0.2216 0.9063 0.080 Uiso 1 1 calc R U . . .
C42 C 0.1944(4) 0.2588(5) 0.8264(5) 0.0536(19) Uani 1 1 d . . . . .
H42 H 0.1826 0.2879 0.8655 0.064 Uiso 1 1 calc R U . . .
C43 C 0.1515(4) 0.2554(4) 0.7442(4) 0.0422(15) Uani 1 1 d . . . . .
C44 C 0.0881(4) 0.2945(3) 0.7107(4) 0.0402(15) Uani 1 1 d . . . . .
C45 C 0.0563(3) 0.2926(3) 0.6240(4) 0.0332(13) Uani 1 1 d . . . . .
C46 C -0.0025(3) 0.3331(3) 0.5907(5) 0.0377(14) Uani 1 1 d . . . . .
H46 H -0.0244 0.3327 0.5324 0.045 Uiso 1 1 calc R U . . .
C47 C -0.0307(4) 0.3743(4) 0.6395(5) 0.0480(18) Uani 1 1 d . . . . .
C48 C 0.0015(4) 0.3731(4) 0.7261(5) 0.0499(18) Uani 1 1 d . . . . .
H48 H -0.0178 0.3995 0.7605 0.060 Uiso 1 1 calc R U . . .
C49 C 0.0593(4) 0.3352(4) 0.7612(5) 0.0504(19) Uani 1 1 d . . . . .
H49 H 0.0806 0.3358 0.8197 0.061 Uiso 1 1 calc R U . . .
C50 C -0.0943(5) 0.4173(5) 0.6026(7) 0.070(3) Uani 1 1 d . . . . .
H50A H -0.0859 0.4678 0.6203 0.104 Uiso 1 1 calc R U . . .
H50B H -0.1303 0.3975 0.6213 0.104 Uiso 1 1 calc R U . . .
H50C H -0.1083 0.4146 0.5420 0.104 Uiso 1 1 calc R U . . .
N6 N 0.3659(3) 0.3845(3) 0.7038(4) 0.0452(14) Uani 1 1 d . . . . .
C51 C 0.3942(4) 0.3208(5) 0.7291(6) 0.058(2) Uani 1 1 d . . . . .
H51 H 0.4045 0.2904 0.6901 0.069 Uiso 1 1 calc R U . . .
C52 C 0.4094(5) 0.2965(5) 0.8100(7) 0.069(3) Uani 1 1 d . . . . .
H52 H 0.4301 0.2507 0.8260 0.083 Uiso 1 1 calc R U . . .
C53 C 0.3942(5) 0.3391(7) 0.8658(7) 0.083(3) Uani 1 1 d . . . . .
H53 H 0.4045 0.3236 0.9216 0.100 Uiso 1 1 calc R U . . .
C54 C 0.3640(5) 0.4044(6) 0.8416(6) 0.075(3) Uani 1 1 d . . . . .
H54 H 0.3525 0.4343 0.8803 0.090 Uiso 1 1 calc R U . . .
C55 C 0.3499(4) 0.4274(5) 0.7596(5) 0.0523(18) Uani 1 1 d . . . . .
C56 C 0.3176(4) 0.4974(4) 0.7245(5) 0.0467(16) Uani 1 1 d . . . . .
C57 C 0.3027(3) 0.5074(4) 0.6379(4) 0.0372(13) Uani 1 1 d . . . . .
C58 C 0.2693(4) 0.5705(4) 0.6046(5) 0.0437(15) Uani 1 1 d . . . . .
H58 H 0.2591 0.5788 0.5469 0.052 Uiso 1 1 calc R U . . .
C59 C 0.2496(4) 0.6226(4) 0.6516(5) 0.0516(18) Uani 1 1 d . . . . .
C60 C 0.2667(5) 0.6123(5) 0.7357(6) 0.060(2) Uani 1 1 d . . . . .
H60 H 0.2555 0.6479 0.7691 0.072 Uiso 1 1 calc R U . . .
C61 C 0.3000(5) 0.5509(5) 0.7711(6) 0.060(2) Uani 1 1 d . . . . .
H61 H 0.3114 0.5443 0.8292 0.072 Uiso 1 1 calc R U . . .
C62 C 0.2100(5) 0.6883(5) 0.6123(7) 0.072(3) Uani 1 1 d . . . . .
H62A H 0.2094 0.7229 0.6555 0.108 Uiso 1 1 calc R U . . .
H62B H 0.1634 0.6742 0.5805 0.108 Uiso 1 1 calc R U . . .
H62C H 0.2313 0.7107 0.5751 0.108 Uiso 1 1 calc R U . . .
C63 C 0.1318(4) 0.4784(4) 0.6729(5) 0.0519(18) Uani 1 1 d . . . . .
H63A H 0.1219 0.4260 0.6734 0.062 Uiso 1 1 calc R U . . .
H63B H 0.1788 0.4844 0.6723 0.062 Uiso 1 1 calc R U . . .
C64 C 0.1236(4) 0.5143(4) 0.7462(5) 0.0517(18) Uani 1 1 d . . . . .
H64A H 0.0758 0.5105 0.7444 0.062 Uiso 1 1 calc R U . . .
H64B H 0.1352 0.5662 0.7462 0.062 Uiso 1 1 calc R U . . .
Cl3 Cl 0.07281(15) 0.52076(17) 0.58413(17) 0.0919(9) Uani 1 1 d . . . . .
Cl4 Cl 0.17861(13) 0.47184(13) 0.83930(14) 0.0665(6) Uani 1 1 d . . . . .

loop_
_atom_site_aniso_label
_atom_site_aniso_U_11
_atom_site_aniso_U_22
_atom_site_aniso_U_33
_atom_site_aniso_U_23
_atom_site_aniso_U_13
_atom_site_aniso_U_12
Ir1 0.02970(12) 0.02973(11) 0.02622(13) 0.00190(8) 0.00992(9) -0.00023(8)
Ir2 0.02346(11) 0.04006(13) 0.03909(16) -0.00057(10) 0.00857(10) -0.00189(8)
Cl1 0.0407(8) 0.0396(8) 0.0439(9) -0.0006(6) 0.0192(7) 0.0058(6)
Cl2 0.0357(8) 0.0469(9) 0.0609(12) -0.0066(8) 0.0149(8) 0.0009(6)
N1 0.035(3) 0.029(2) 0.038(3) 0.000(2) 0.020(2) -0.0023(19)
N2 0.025(2) 0.032(2) 0.029(3) 0.0014(19) 0.0060(19) 0.0010(18)
N3 0.021(2) 0.038(2) 0.033(3) -0.001(2) 0.0072(19) -0.0037(18)
N4 0.025(2) 0.047(3) 0.053(4) -0.005(3) 0.013(2) -0.002(2)
C1 0.052(4) 0.037(3) 0.034(4) 0.002(3) 0.020(3) -0.001(3)
C2 0.066(5) 0.036(3) 0.058(5) 0.006(3) 0.037(4) -0.001(3)
C3 0.050(4) 0.040(3) 0.062(5) -0.001(3) 0.030(4) -0.007(3)
C4 0.045(4) 0.037(3) 0.053(5) -0.003(3) 0.024(3) -0.006(3)
C5 0.032(3) 0.030(3) 0.038(4) -0.001(2) 0.016(3) -0.002(2)
C6 0.033(3) 0.033(3) 0.034(3) -0.005(2) 0.014(3) -0.002(2)
C7 0.025(3) 0.039(3) 0.040(4) -0.003(3) 0.012(2) -0.004(2)
C8 0.028(3) 0.039(3) 0.032(3) -0.003(2) 0.007(2) 0.000(2)
C9 0.036(3) 0.032(3) 0.030(3) 0.002(2) 0.011(3) 0.002(2)
C10 0.027(3) 0.033(3) 0.031(3) -0.001(2) 0.012(2) -0.001(2)
C11 0.025(3) 0.034(3) 0.032(3) -0.004(2) 0.012(2) 0.000(2)
C12 0.028(3) 0.031(3) 0.028(3) 0.002(2) 0.010(2) 0.002(2)
C13 0.027(3) 0.037(3) 0.028(3) 0.004(2) 0.009(2) 0.002(2)
C14 0.032(3) 0.033(3) 0.032(3) 0.003(2) 0.011(2) 0.001(2)
C15 0.025(3) 0.034(3) 0.031(3) 0.001(2) 0.005(2) -0.001(2)
C16 0.029(3) 0.036(3) 0.039(4) -0.001(3) 0.016(3) 0.002(2)
C17 0.027(3) 0.034(3) 0.035(3) 0.000(2) 0.015(2) -0.002(2)
C18 0.032(3) 0.042(3) 0.035(4) 0.001(3) 0.013(3) 0.001(2)
C19 0.041(4) 0.053(4) 0.051(5) 0.011(3) 0.021(3) -0.003(3)
C20 0.041(4) 0.044(4) 0.062(5) 0.004(3) 0.026(3) -0.009(3)
C21 0.030(3) 0.040(3) 0.047(4) -0.001(3) 0.019(3) -0.004(2)
C22 0.033(3) 0.042(3) 0.058(5) -0.008(3) 0.022(3) -0.004(3)
C23 0.039(4) 0.050(4) 0.064(5) -0.011(3) 0.023(4) -0.009(3)
C24 0.033(3) 0.068(5) 0.066(5) -0.018(4) 0.018(4) -0.014(3)
C25 0.044(4) 0.070(5) 0.064(6) -0.010(4) 0.012(4) -0.008(4)
C26 0.028(3) 0.062(4) 0.053(5) -0.002(4) 0.007(3) -0.005(3)
F1 0.0317(18) 0.045(2) 0.048(2) -0.0055(17) 0.0065(17) -0.0114(15)
F2 0.0352(18) 0.0433(19) 0.035(2) 0.0084(16) 0.0058(15) -0.0018(15)
F3 0.0331(18) 0.053(2) 0.041(2) 0.0110(18) 0.0115(16) -0.0002(16)
F4 0.052(3) 0.072(3) 0.077(3) 0.018(3) 0.025(2) -0.020(2)
O1 0.030(2) 0.047(2) 0.033(2) -0.0018(19) 0.0047(18) 0.0056(18)
C27 0.039(3) 0.062(4) 0.036(4) -0.003(3) 0.013(3) 0.005(3)
C28 0.047(4) 0.061(4) 0.033(4) 0.002(3) 0.001(3) 0.005(3)
C29 0.053(5) 0.073(5) 0.052(5) -0.004(4) 0.011(4) -0.009(4)
C30 0.066(6) 0.101(8) 0.072(7) 0.017(6) -0.013(5) -0.006(6)
C31 0.061(7) 0.131(11) 0.132(12) 0.049(10) -0.002(7) 0.004(7)
C32 0.045(6) 0.146(13) 0.171(15) 0.034(11) -0.006(8) 0.003(7)
O2 0.064(4) 0.099(5) 0.065(4) 0.043(3) 0.015(3) -0.011(3)
C33 0.083(6) 0.141(7) 0.074(6) 0.042(5) 0.015(5) 0.009(6)
C34 0.094(6) 0.153(8) 0.088(6) 0.050(6) 0.019(5) 0.010(6)
C35 0.109(6) 0.170(8) 0.115(7) 0.039(7) 0.018(6) 0.001(7)
C36 0.107(7) 0.169(9) 0.120(8) 0.035(8) 0.030(7) 0.003(8)
C37 0.084(8) 0.161(11) 0.117(9) 0.022(10) 0.050(8) -0.001(9)
C38 0.084(11) 0.188(15) 0.192(17) 0.022(13) 0.051(12) 0.012(11)
C33' 0.090(7) 0.141(7) 0.080(6) 0.044(6) 0.015(6) 0.005(6)
C34' 0.102(7) 0.155(8) 0.095(6) 0.043(6) 0.015(6) 0.005(7)
C35' 0.107(9) 0.162(10) 0.111(9) 0.040(8) 0.011(8) 0.007(8)
C36' 0.115(8) 0.174(10) 0.120(9) 0.036(8) 0.015(8) 0.003(8)
C37' 0.116(9) 0.176(10) 0.123(9) 0.033(9) 0.015(8) -0.002(9)
C38' 0.070(10) 0.144(12) 0.099(11) 0.040(10) 0.054(9) -0.033(10)
N5 0.039(3) 0.041(3) 0.032(3) 0.005(2) 0.004(2) -0.004(2)
C39 0.045(4) 0.047(4) 0.041(4) 0.012(3) 0.005(3) 0.001(3)
C40 0.048(4) 0.060(5) 0.054(5) 0.021(4) -0.001(4) -0.001(4)
C41 0.074(6) 0.075(6) 0.036(5) 0.011(4) -0.003(4) -0.026(5)
C42 0.065(5) 0.060(5) 0.034(4) 0.005(3) 0.013(4) -0.021(4)
C43 0.055(4) 0.042(3) 0.028(4) 0.002(3) 0.012(3) -0.014(3)
C44 0.058(4) 0.032(3) 0.036(4) -0.002(3) 0.022(3) -0.011(3)
C45 0.046(3) 0.030(3) 0.030(3) -0.006(2) 0.020(3) -0.008(2)
C46 0.042(3) 0.031(3) 0.045(4) -0.001(3) 0.021(3) 0.001(2)
C47 0.055(4) 0.033(3) 0.067(5) -0.004(3) 0.036(4) -0.001(3)
C48 0.071(5) 0.034(3) 0.058(5) -0.008(3) 0.039(4) -0.009(3)
C49 0.073(5) 0.044(4) 0.046(4) -0.009(3) 0.035(4) -0.018(4)
C50 0.089(7) 0.047(4) 0.089(7) 0.006(4) 0.052(6) 0.022(4)
N6 0.027(2) 0.050(3) 0.051(4) 0.007(3) 0.003(2) -0.006(2)
C51 0.043(4) 0.059(5) 0.061(5) 0.009(4) 0.004(4) -0.004(3)
C52 0.057(5) 0.063(5) 0.073(7) 0.021(5) 0.003(5) 0.007(4)
C53 0.075(7) 0.101(8) 0.059(6) 0.035(6) 0.004(5) 0.005(6)
C54 0.078(7) 0.096(7) 0.041(5) 0.015(5) 0.008(5) 0.011(6)
C55 0.040(4) 0.067(5) 0.043(4) -0.003(4) 0.005(3) -0.005(3)
C56 0.039(3) 0.058(4) 0.041(4) -0.002(3) 0.012(3) -0.005(3)
C57 0.031(3) 0.044(3) 0.039(4) -0.004(3) 0.015(3) -0.004(2)
C58 0.040(3) 0.053(4) 0.039(4) -0.002(3) 0.014(3) -0.001(3)
C59 0.046(4) 0.054(4) 0.061(5) -0.003(4) 0.026(4) 0.003(3)
C60 0.066(5) 0.060(5) 0.062(6) -0.013(4) 0.033(4) -0.005(4)
C61 0.064(5) 0.073(5) 0.047(5) -0.008(4) 0.023(4) -0.011(4)
C62 0.090(7) 0.057(5) 0.084(7) 0.000(5) 0.047(6) 0.020(5)
C63 0.058(4) 0.049(4) 0.044(4) 0.011(3) 0.010(4) -0.008(3)
C64 0.052(4) 0.047(4) 0.060(5) 0.005(3) 0.022(4) 0.003(3)
Cl3 0.0878(18) 0.1006(19) 0.0643(16) 0.0316(14) -0.0064(13) -0.0306(15)
Cl4 0.0790(14) 0.0686(13) 0.0512(12) 0.0090(10) 0.0207(11) -0.0083(11)

loop_
_atom_type_symbol
_atom_type_description
_atom_type_scat_dispersion_real
_atom_type_scat_dispersion_imag
_atom_type_scat_source
C C 0.0029 0.0015 'International Tables Vol C Tables 4.2.6.8 and 6.1.1.4'
H H 0.0000 0.0000 'International Tables Vol C Tables 4.2.6.8 and 6.1.1.4'
N N 0.0057 0.0031 'International Tables Vol C Tables 4.2.6.8 and 6.1.1.4'
O O 0.0101 0.0057 'International Tables Vol C Tables 4.2.6.8 and 6.1.1.4'
F F 0.0165 0.0096 'International Tables Vol C Tables 4.2.6.8 and 6.1.1.4'
Cl Cl 0.1182 0.1501 'International Tables Vol C Tables 4.2.6.8 and 6.1.1.4'
Ir Ir -1.4833 7.6261 'International Tables Vol C Tables 4.2.6.8 and 6.1.1.4'

loop_
_geom_angle_atom_site_label_1
_geom_angle_atom_site_label_2
_geom_angle_atom_site_label_3
_geom_angle
Cl1 Ir1 N1 88.68(14)
Cl1 Ir1 N2 89.37(14)
Cl1 Ir1 C11 93.29(17)
Cl1 Ir1 N5 93.53(16)
Cl1 Ir1 C45 172.14(19)
N1 Ir1 N2 159.8(2)
N1 Ir1 C11 80.1(2)
N1 Ir1 N5 100.7(2)
N1 Ir1 C45 90.5(2)
N2 Ir1 C11 79.9(2)
N2 Ir1 N5 99.5(2)
N2 Ir1 C45 94.1(2)
C11 Ir1 N5 173.1(2)
C11 Ir1 C45 94.3(3)
N5 Ir1 C45 78.9(2)
Cl2 Ir2 N3 92.25(14)
Cl2 Ir2 N4 89.13(16)
Cl2 Ir2 C16 93.07(18)
Cl2 Ir2 N6 91.86(18)
Cl2 Ir2 C57 171.4(2)
N3 Ir2 N4 160.2(2)
N3 Ir2 C16 79.7(2)
N3 Ir2 N6 100.9(2)
N3 Ir2 C57 92.2(2)
N4 Ir2 C16 80.5(2)
N4 Ir2 N6 98.8(2)
N4 Ir2 C57 89.2(2)
C16 Ir2 N6 175.0(2)
C16 Ir2 C57 95.0(3)
N6 Ir2 C57 80.1(3)
Ir1 N1 C1 125.9(5)
Ir1 N1 C5 115.2(4)
C1 N1 C5 118.8(5)
Ir1 N2 C12 114.8(4)
Ir1 N2 C15 127.4(4)
C12 N2 C15 117.5(5)
Ir2 N3 C14 114.3(4)
Ir2 N3 C15 127.6(4)
C14 N3 C15 118.1(5)
Ir2 N4 C22 114.3(4)
Ir2 N4 C26 125.5(5)
C22 N4 C26 120.2(6)
N1 C1 H1 118.9
N1 C1 C2 122.1(7)
H1 C1 C2 118.9
C1 C2 H2 120.2
C1 C2 C3 119.6(7)
H2 C2 C3 120.2
C2 C3 H3 120.5
C2 C3 C4 118.9(7)
H3 C3 C4 120.5
C3 C4 H4 120.2
C3 C4 C5 119.6(7)
H4 C4 C5 120.2
N1 C5 C4 120.9(6)
N1 C5 C6 112.8(5)
C4 C5 C6 126.3(6)
C5 C6 C7 129.6(5)
C5 C6 C11 113.6(6)
C7 C6 C11 116.8(6)
C6 C7 C8 122.0(5)
C6 C7 F1 120.9(5)
C8 C7 F1 117.1(6)
C7 C8 C9 117.9(6)
C7 C8 O1 119.3(5)
C9 C8 O1 122.5(6)
C8 C9 C10 122.5(6)
C8 C9 F2 117.7(5)
C10 C9 F2 119.8(5)
C9 C10 C11 117.0(5)
C9 C10 C12 129.7(5)
C11 C10 C12 113.2(5)
Ir1 C11 C6 118.2(5)
Ir1 C11 C10 118.3(4)
C6 C11 C10 123.5(6)
N2 C12 C10 113.5(5)
N2 C12 C13 120.3(5)
C10 C12 C13 126.0(5)
C12 C13 H13 120.4
C12 C13 C14 119.1(6)
H13 C13 C14 120.4
N3 C14 C13 120.1(5)
N3 C14 C17 114.1(5)
C13 C14 C17 125.8(6)
N2 C15 N3 124.8(6)
N2 C15 H15 117.6
N3 C15 H15 117.6
Ir2 C16 C17 118.7(4)
Ir2 C16 C21 118.1(5)
C17 C16 C21 123.1(6)
C14 C17 C16 113.2(5)
C14 C17 C18 129.8(6)
C16 C17 C18 117.0(5)
C17 C18 C19 122.1(6)
C17 C18 F3 120.6(5)
C19 C18 F3 117.3(6)
C18 C19 C20 117.8(7)
C18 C19 O2 121.7(7)
C20 C19 O2 120.5(6)
C19 C20 C21 123.3(6)
C19 C20 F4 115.6(7)
C21 C20 F4 121.1(7)
C16 C21 C20 116.6(6)
C16 C21 C22 112.7(6)
C20 C21 C22 130.6(6)
N4 C22 C21 114.2(5)
N4 C22 C23 118.7(7)
C21 C22 C23 127.0(7)
C22 C23 H23 119.4
C22 C23 C24 121.3(8)
H23 C23 C24 119.4
C23 C24 H24 120.6
C23 C24 C25 118.9(7)
H24 C24 C25 120.6
C24 C25 H25 119.9
C24 C25 C26 120.1(8)
H25 C25 C26 119.9
N4 C26 C25 120.8(8)
N4 C26 H26 119.6
C25 C26 H26 119.6
C8 O1 C27 117.0(5)
O1 C27 H27A 110.0
O1 C27 H27B 110.0
O1 C27 C28 108.5(6)
H27A C27 H27B 108.4
H27A C27 C28 110.0
H27B C27 C28 110.0
C27 C28 H28A 109.1
C27 C28 H28B 109.1
C27 C28 C29 112.7(7)
H28A C28 H28B 107.8
H28A C28 C29 109.1
H28B C28 C29 109.1
C28 C29 H29A 109.8
C28 C29 H29B 109.8
C28 C29 C30 109.4(7)
H29A C29 H29B 108.2
H29A C29 C30 109.8
H29B C29 C30 109.8
C29 C30 H30A 109.3
C29 C30 H30B 109.3
C29 C30 C31 111.5(9)
H30A C30 H30B 108.0
H30A C30 C31 109.3
H30B C30 C31 109.3
C30 C31 H31A 109.4
C30 C31 H31B 109.4
C30 C31 C32 111.1(10)
H31A C31 H31B 108.0
H31A C31 C32 109.4
H31B C31 C32 109.4
C31 C32 H32A 109.5
C31 C32 H32B 109.5
C31 C32 H32C 109.5
H32A C32 H32B 109.5
H32A C32 H32C 109.5
H32B C32 H32C 109.5
C19 O2 C33 116.8(9)
C19 O2 C33' 110.3(14)
O2 C33 H33A 110.9
O2 C33 H33B 110.9
O2 C33 C34 104.2(13)
H33A C33 H33B 108.9
H33A C33 C34 110.9
H33B C33 C34 111.0
C33 C34 H34A 109.1
C33 C34 H34B 109.1
C33 C34 C35 112.6(14)
H34A C34 H34B 107.8
H34A C34 C35 109.1
H34B C34 C35 109.1
C34 C35 H35A 107.2
C34 C35 H35B 107.2
C34 C35 C36 120.7(18)
H35A C35 H35B 106.8
H35A C35 C36 107.2
H35B C35 C36 107.2
C35 C36 H36A 107.1
C35 C36 H36B 107.1
C35 C36 C37 120.7(18)
H36A C36 H36B 106.8
H36A C36 C37 107.1
H36B C36 C37 107.1
C36 C37 H37A 105.6
C36 C37 H37B 105.6
C36 C37 C38 127(2)
H37A C37 H37B 106.1
H37A C37 C38 105.6
H37B C37 C38 105.6
C37 C38 H38A 109.5
C37 C38 H38B 109.5
C37 C38 H38C 109.5
H38A C38 H38B 109.5
H38A C38 H38C 109.5
H38B C38 H38C 109.5
O2 C33' H33C 101.8
O2 C33' H33D 101.8
O2 C33' C34' 141(3)
H33C C33' H33D 104.7
H33C C33' C34' 101.8
H33D C33' C34' 101.8
C33' C34' H34C 106.8
C33' C34' H34D 106.8
C33' C34' C35' 122(2)
H34C C34' H34D 106.7
H34C C34' C35' 106.8
H34D C34' C35' 106.8
C34' C35' H35C 108.6
C34' C35' H35D 108.6
C34' C35' C36' 115(2)
H35C C35' H35D 107.5
H35C C35' C36' 108.6
H35D C35' C36' 108.6
C35' C36' H36C 106.4
C35' C36' H36D 106.4
C35' C36' C37' 124(3)
H36C C36' H36D 106.5
H36C C36' C37' 106.4
H36D C36' C37' 106.4
C36' C37' H37C 105.2
C36' C37' H37D 105.2
C36' C37' C38' 128(3)
H37C C37' H37D 105.9
H37C C37' C38' 105.2
H37D C37' C38' 105.2
C37' C38' H38D 109.5
C37' C38' H38E 109.5
C37' C38' H38F 109.5
H38D C38' H38E 109.5
H38D C38' H38F 109.5
H38E C38' H38F 109.5
Ir1 N5 C39 126.4(5)
Ir1 N5 C43 114.0(5)
C39 N5 C43 119.5(6)
N5 C39 H39 119.4
N5 C39 C40 121.2(8)
H39 C39 C40 119.4
C39 C40 H40 120.1
C39 C40 C41 119.7(8)
H40 C40 C41 120.1
C40 C41 H41 120.1
C40 C41 C42 119.8(8)
H41 C41 C42 120.1
C41 C42 H42 120.2
C41 C42 C43 119.5(8)
H42 C42 C43 120.2
N5 C43 C42 120.2(7)
N5 C43 C44 114.8(6)
C42 C43 C44 125.0(7)
C43 C44 C45 117.0(6)
C43 C44 C49 122.6(7)
C45 C44 C49 120.4(7)
Ir1 C45 C44 115.1(5)
Ir1 C45 C46 127.4(5)
C44 C45 C46 117.6(6)
C45 C46 H46 118.7
C45 C46 C47 122.6(7)
H46 C46 C47 118.7
C46 C47 C48 118.0(7)
C46 C47 C50 121.9(8)
C48 C47 C50 120.1(7)
C47 C48 H48 119.3
C47 C48 C49 121.4(7)
H48 C48 C49 119.3
C44 C49 C48 119.9(8)
C44 C49 H49 120.0
C48 C49 H49 120.0
C47 C50 H50A 109.5
C47 C50 H50B 109.5
C47 C50 H50C 109.5
H50A C50 H50B 109.5
H50A C50 H50C 109.5
H50B C50 H50C 109.5
Ir2 N6 C51 127.6(6)
Ir2 N6 C55 114.0(5)
C51 N6 C55 118.3(7)
N6 C51 H51 118.5
N6 C51 C52 123.0(9)
H51 C51 C52 118.5
C51 C52 H52 120.5
C51 C52 C53 119.0(9)
H52 C52 C53 120.5
C52 C53 H53 120.2
C52 C53 C54 119.7(10)
H53 C53 C54 120.2
C53 C54 H54 120.1
C53 C54 C55 119.8(10)
H54 C54 C55 120.1
N6 C55 C54 120.3(8)
N6 C55 C56 113.9(7)
C54 C55 C56 125.8(8)
C55 C56 C57 116.6(7)
C55 C56 C61 123.8(7)
C57 C56 C61 119.6(7)
Ir2 C57 C56 115.1(5)
Ir2 C57 C58 128.2(5)
C56 C57 C58 116.6(6)
C57 C58 H58 118.4
C57 C58 C59 123.2(7)
H58 C58 C59 118.4
C58 C59 C60 118.7(8)
C58 C59 C62 121.5(8)
C60 C59 C62 119.8(7)
C59 C60 H60 120.1
C59 C60 C61 119.9(8)
H60 C60 C61 120.1
C56 C61 C60 122.0(8)
C56 C61 H61 119.0
C60 C61 H61 119.0
C59 C62 H62A 109.5
C59 C62 H62B 109.5
C59 C62 H62C 109.5
H62A C62 H62B 109.5
H62A C62 H62C 109.5
H62B C62 H62C 109.5
H63A C63 H63B 108.6
H63A C63 C64 110.4
H63A C63 Cl3 110.4
H63B C63 C64 110.4
H63B C63 Cl3 110.4
C64 C63 Cl3 106.5(6)
C63 C64 H64A 109.8
C63 C64 H64B 109.8
C63 C64 Cl4 109.6(5)
H64A C64 H64B 108.2
H64A C64 Cl4 109.8
H64B C64 Cl4 109.8

loop_
_geom_bond_atom_site_label_1
_geom_bond_atom_site_label_2
_geom_bond_distance
Ir1 Cl1 2.4514(15)
Ir1 N1 2.052(5)
Ir1 N2 2.060(5)
Ir1 C11 1.931(6)
Ir1 N5 2.156(6)
Ir1 C45 2.026(6)
Ir2 Cl2 2.4685(17)
Ir2 N3 2.065(5)
Ir2 N4 2.056(5)
Ir2 C16 1.933(6)
Ir2 N6 2.157(6)
Ir2 C57 2.007(6)
N1 C1 1.344(8)
N1 C5 1.371(8)
N2 C12 1.377(7)
N2 C15 1.355(7)
N3 C14 1.381(8)
N3 C15 1.327(7)
N4 C22 1.383(10)
N4 C26 1.342(9)
C1 H1 0.950
C1 C2 1.378(10)
C2 H2 0.950
C2 C3 1.380(11)
C3 H3 0.950
C3 C4 1.384(10)
C4 H4 0.950
C4 C5 1.387(8)
C5 C6 1.479(8)
C6 C7 1.404(9)
C6 C11 1.387(8)
C7 C8 1.404(9)
C7 F1 1.342(7)
C8 C9 1.390(8)
C8 O1 1.355(7)
C9 C10 1.389(9)
C9 F2 1.357(7)
C10 C11 1.403(8)
C10 C12 1.458(8)
C12 C13 1.384(8)
C13 H13 0.950
C13 C14 1.386(8)
C14 C17 1.449(8)
C15 H15 0.950
C16 C17 1.396(8)
C16 C21 1.412(8)
C17 C18 1.393(9)
C18 C19 1.389(9)
C18 F3 1.345(7)
C19 C20 1.406(11)
C19 O2 1.378(9)
C20 C21 1.359(10)
C20 F4 1.359(7)
C21 C22 1.465(10)
C22 C23 1.394(9)
C23 H23 0.950
C23 C24 1.356(11)
C24 H24 0.950
C24 C25 1.378(13)
C25 H25 0.950
C25 C26 1.385(11)
C26 H26 0.950
O1 C27 1.449(8)
C27 H27A 0.990
C27 H27B 0.990
C27 C28 1.478(9)
C28 H28A 0.990
C28 H28B 0.990
C28 C29 1.553(11)
C29 H29A 0.990
C29 H29B 0.990
C29 C30 1.565(12)
C30 H30A 0.990
C30 H30B 0.990
C30 C31 1.491(15)
C31 H31A 0.990
C31 H31B 0.990
C31 C32 1.580(15)
C32 H32A 0.980
C32 H32B 0.980
C32 H32C 0.980
O2 C33 1.500(15)
O2 C33' 1.479(17)
C33 H33A 0.990
C33 H33B 0.990
C33 C34 1.501(16)
C34 H34A 0.990
C34 H34B 0.990
C34 C35 1.605(18)
C35 H35A 0.990
C35 H35B 0.990
C35 C36 1.604(19)
C36 H36A 0.990
C36 H36B 0.990
C36 C37 1.46(2)
C37 H37A 0.990
C37 H37B 0.990
C37 C38 1.59(2)
C38 H38A 0.980
C38 H38B 0.980
C38 H38C 0.980
C33' H33C 0.990
C33' H33D 0.990
C33' C34' 1.455(17)
C34' H34C 0.990
C34' H34D 0.990
C34' C35' 1.611(19)
C35' H35C 0.990
C35' H35D 0.990
C35' C36' 1.58(2)
C36' H36C 0.990
C36' H36D 0.990
C36' C37' 1.49(2)
C37' H37C 0.990
C37' H37D 0.990
C37' C38' 1.60(2)
C38' H38D 0.980
C38' H38E 0.980
C38' H38F 0.980
N5 C39 1.356(9)
N5 C43 1.358(9)
C39 H39 0.950
C39 C40 1.375(11)
C40 H40 0.950
C40 C41 1.365(14)
C41 H41 0.950
C41 C42 1.369(13)
C42 H42 0.950
C42 C43 1.396(10)
C43 C44 1.449(10)
C44 C45 1.410(9)
C44 C49 1.418(10)
C45 C46 1.389(9)
C46 H46 0.950
C46 C47 1.394(9)
C47 C48 1.409(12)
C47 C50 1.495(12)
C48 H48 0.950
C48 C49 1.351(12)
C49 H49 0.950
C50 H50A 0.980
C50 H50B 0.980
C50 H50C 0.980
N6 C51 1.324(10)
N6 C55 1.363(10)
C51 H51 0.950
C51 C52 1.387(13)
C52 H52 0.950
C52 C53 1.352(15)
C53 H53 0.950
C53 C54 1.362(15)
C54 H54 0.950
C54 C55 1.400(12)
C55 C56 1.490(11)
C56 C57 1.419(10)
C56 C61 1.392(11)
C57 C58 1.381(10)
C58 H58 0.950
C58 C59 1.400(10)
C59 C60 1.374(12)
C59 C62 1.497(12)
C60 H60 0.950
C60 C61 1.364(13)
C61 H61 0.950
C62 H62A 0.980
C62 H62B 0.980
C62 H62C 0.980
C63 H63A 0.990
C63 H63B 0.990
C63 C64 1.476(11)
C63 Cl3 1.788(8)
C64 H64A 0.990
C64 H64B 0.990
C64 Cl4 1.805(8)

loop_
_geom_torsion_atom_site_label_1
_geom_torsion_atom_site_label_2
_geom_torsion_atom_site_label_3
_geom_torsion_atom_site_label_4
_geom_torsion
Ir1 N1 C1 C2 -177.6(5)
C5 N1 C1 C2 0.2(9)
N1 C1 C2 C3 -0.1(10)
C1 C2 C3 C4 0.4(11)
C2 C3 C4 C5 -0.8(10)
Ir1 N1 C5 C4 177.4(5)
Ir1 N1 C5 C6 -0.8(6)
C1 N1 C5 C4 -0.6(9)
C1 N1 C5 C6 -178.8(5)
C3 C4 C5 N1 0.9(10)
C3 C4 C5 C6 178.8(6)
N1 C5 C6 C7 -176.3(6)
N1 C5 C6 C11 1.9(7)
C4 C5 C6 C7 5.6(10)
C4 C5 C6 C11 -176.2(6)
C5 C6 C7 C8 176.1(6)
C5 C6 C7 F1 -1.5(10)
C11 C6 C7 C8 -2.0(9)
C11 C6 C7 F1 -179.7(5)
C6 C7 C8 C9 4.8(9)
C6 C7 C8 O1 -170.5(5)
F1 C7 C8 C9 -177.4(5)
F1 C7 C8 O1 7.3(8)
C7 C8 C9 C10 -3.3(9)
C7 C8 C9 F2 177.5(5)
O1 C8 C9 C10 171.8(6)
O1 C8 C9 F2 -7.4(9)
C8 C9 C10 C11 -0.9(9)
C8 C9 C10 C12 178.9(6)
F2 C9 C10 C11 178.3(5)
F2 C9 C10 C12 -1.9(9)
C5 C6 C11 Ir1 -2.2(7)
C5 C6 C11 C10 179.1(5)
C7 C6 C11 Ir1 176.2(4)
C7 C6 C11 C10 -2.5(9)
C9 C10 C11 Ir1 -174.8(4)
C9 C10 C11 C6 3.9(9)
C12 C10 C11 Ir1 5.4(7)
C12 C10 C11 C6 -175.9(5)
Ir1 N2 C12 C10 3.0(6)
Ir1 N2 C12 C13 -173.6(4)
C15 N2 C12 C10 177.5(5)
C15 N2 C12 C13 0.9(8)
C9 C10 C12 N2 174.9(6)
C9 C10 C12 C13 -8.7(10)
C11 C10 C12 N2 -5.2(7)
C11 C10 C12 C13 171.2(5)
N2 C12 C13 C14 0.9(8)
C10 C12 C13 C14 -175.3(6)
Ir2 N3 C14 C13 -178.4(4)
Ir2 N3 C14 C17 2.7(6)
C15 N3 C14 C13 1.7(8)
C15 N3 C14 C17 -177.2(5)
C12 C13 C14 N3 -2.2(9)
C12 C13 C14 C17 176.5(6)
Ir2 N3 C15 N2 -179.6(4)
C14 N3 C15 N2 0.2(9)
Ir1 N2 C15 N3 172.3(4)
C12 N2 C15 N3 -1.5(9)
Ir2 C16 C17 C14 1.3(7)
Ir2 C16 C17 C18 -178.0(4)
C21 C16 C17 C14 -179.7(5)
C21 C16 C17 C18 1.0(9)
N3 C14 C17 C16 -2.6(7)
N3 C14 C17 C18 176.6(6)
C13 C14 C17 C16 178.6(6)
C13 C14 C17 C18 -2.2(10)
C14 C17 C18 C19 -179.0(6)
C14 C17 C18 F3 -0.6(10)
C16 C17 C18 C19 0.1(9)
C16 C17 C18 F3 178.5(5)
C17 C18 C19 C20 -0.8(11)
C17 C18 C19 O2 -179.5(7)
F3 C18 C19 C20 -179.3(6)
F3 C18 C19 O2 2.1(11)
C18 C19 C20 C21 0.4(11)
C18 C19 C20 F4 178.9(6)
O2 C19 C20 C21 179.1(7)
O2 C19 C20 F4 -2.5(11)
C19 C20 C21 C16 0.6(11)
C19 C20 C21 C22 -179.2(7)
F4 C20 C21 C16 -177.7(6)
F4 C20 C21 C22 2.5(12)
Ir2 C16 C21 C20 177.6(5)
Ir2 C16 C21 C22 -2.5(7)
C17 C16 C21 C20 -1.4(9)
C17 C16 C21 C22 178.4(6)
Ir2 N4 C22 C21 -1.5(7)
Ir2 N4 C22 C23 178.9(5)
C26 N4 C22 C21 179.8(6)
C26 N4 C22 C23 0.1(10)
C16 C21 C22 N4 2.5(8)
C16 C21 C22 C23 -177.9(6)
C20 C21 C22 N4 -177.7(7)
C20 C21 C22 C23 1.9(12)
N4 C22 C23 C24 -0.5(11)
C21 C22 C23 C24 179.9(7)
C22 C23 C24 C25 0.6(12)
C23 C24 C25 C26 -0.4(13)
Ir2 N4 C26 C25 -178.5(6)
C22 N4 C26 C25 0.1(11)
C24 C25 C26 N4 0.0(13)
C7 C8 O1 C27 -108.7(7)
C9 C8 O1 C27 76.2(8)
C8 O1 C27 C28 174.6(6)
O1 C27 C28 C29 -67.4(8)
C27 C28 C29 C30 167.0(8)
C28 C29 C30 C31 -179.7(11)
C29 C30 C31 C32 171.6(12)
C18 C19 O2 C33 -72.9(12)
C18 C19 O2 C33' -93.1(19)
C20 C19 O2 C33 108.5(11)
C20 C19 O2 C33' 88.3(19)
C19 O2 C33 C34 -148.0(11)
C33' O2 C33 C34 -73(5)
O2 C33 C34 C35 58(2)
C33 C34 C35 C36 -103(2)
C34 C35 C36 C37 -177(2)
C35 C36 C37 C38 171(3)
C19 O2 C33' C34' -164(4)
C33 O2 C33' C34' 83(6)
O2 C33' C34' C35' 124(4)
C33' C34' C35' C36' -79(5)
C34' C35' C36' C37' 46(5)
C35' C36' C37' C38' -117(5)
Ir1 N5 C39 C40 175.1(5)
C43 N5 C39 C40 -1.2(10)
N5 C39 C40 C41 -0.4(12)
C39 C40 C41 C42 0.6(12)
C40 C41 C42 C43 0.9(12)
Ir1 N5 C43 C42 -174.1(5)
Ir1 N5 C43 C44 2.7(7)
C39 N5 C43 C42 2.7(9)
C39 N5 C43 C44 179.5(6)
C41 C42 C43 N5 -2.5(10)
C41 C42 C43 C44 -179.0(7)
N5 C43 C44 C45 -5.4(8)
N5 C43 C44 C49 176.5(6)
C42 C43 C44 C45 171.2(6)
C42 C43 C44 C49 -6.9(10)
C43 C44 C45 Ir1 5.5(7)
C43 C44 C45 C46 -176.5(6)
C49 C44 C45 Ir1 -176.4(5)
C49 C44 C45 C46 1.6(9)
Ir1 C45 C46 C47 177.2(5)
C44 C45 C46 C47 -0.5(9)
C45 C46 C47 C48 -1.3(10)
C45 C46 C47 C50 -179.7(7)
C46 C47 C48 C49 2.1(10)
C50 C47 C48 C49 -179.5(7)
C47 C48 C49 C44 -1.0(10)
C43 C44 C49 C48 177.1(6)
C45 C44 C49 C48 -0.9(10)
Ir2 N6 C51 C52 -178.9(6)
C55 N6 C51 C52 -1.2(11)
N6 C51 C52 C53 0.7(14)
C51 C52 C53 C54 0.5(16)
C52 C53 C54 C55 -1.0(17)
Ir2 N6 C55 C54 178.6(7)
Ir2 N6 C55 C56 -1.3(8)
C51 N6 C55 C54 0.6(11)
C51 N6 C55 C56 -179.3(6)
C53 C54 C55 N6 0.5(14)
C53 C54 C55 C56 -179.6(9)
N6 C55 C56 C57 5.0(9)
N6 C55 C56 C61 -177.0(7)
C54 C55 C56 C57 -174.9(8)
C54 C55 C56 C61 3.1(13)
C55 C56 C57 Ir2 -6.4(8)
C55 C56 C57 C58 176.4(6)
C61 C56 C57 Ir2 175.5(6)
C61 C56 C57 C58 -1.7(10)
Ir2 C57 C58 C59 -177.4(5)
C56 C57 C58 C59 -0.6(10)
C57 C58 C59 C60 2.7(11)
C57 C58 C59 C62 -176.5(8)
C58 C59 C60 C61 -2.4(12)
C62 C59 C60 C61 176.8(8)
C59 C60 C61 C56 0.1(13)
C55 C56 C61 C60 -176.0(8)
C57 C56 C61 C60 2.0(12)
Cl3 C63 C64 Cl4 177.3(4)

loop_
_platon_squeeze_void_nr
_platon_squeeze_void_average_x
_platon_squeeze_void_average_y
_platon_squeeze_void_average_z
_platon_squeeze_void_volume
_platon_squeeze_void_count_electrons
_platon_squeeze_void_content
1 0.500 0.500 0.000 211 45 ' '
2 0.500 1.000 0.500 211 45 ' '
